data_2204607
loop_
_publ_author_name
'McLauchlan, Craig C.'
'Stepinski, Dominique C.'
'Herlinger, Albert W.'

_publ_section_title
;
 Bis[3-(trimethylsilyl)propyl] methylenebisphosphonate
;
_journal_issue 12
_journal_name_full 'Acta Crystallographica Section E'
_journal_page_first o2232
_journal_page_last o2234
_journal_paper_doi 10.1107/S1600536804028028
_journal_volume 60
_journal_year 2004
_chemical_formula_iupac 'C13 H34 O6 P2 Si2'
_chemical_formula_moiety 'C13 H34 O6 P2 Si2'
_chemical_formula_sum 'C13 H34 O6 P2 Si2'
_chemical_formula_weight 404.52
_chemical_melting_point 313.0(10)
_chemical_name_systematic
;
Bis[3-(trimethylsilyl)propyl] methylenebisphosphonate
;
_space_group_IT_number 2
_symmetry_cell_setting triclinic
_symmetry_space_group_name_Hall '-P 1'
_symmetry_space_group_name_H-M 'P -1'
_atom_sites_solution_hydrogens geom
_atom_sites_solution_primary direct
_atom_sites_solution_secondary difmap
_audit_creation_method SHELXL-97
_cell_angle_alpha 100.640(10)
_cell_angle_beta 100.250(10)
_cell_angle_gamma 106.23(2)
_cell_formula_units_Z 2
_cell_length_a 6.534(2)
_cell_length_b 11.130(2)
_cell_length_c 16.325(2)
_cell_measurement_reflns_used 3959
_cell_measurement_temperature 100(2)
_cell_measurement_theta_max 29.4232
_cell_measurement_theta_min 1.7559
_cell_volume 1086.6(4)
_computing_cell_refinement
;
CrysAlis RED (Oxford Diffraction, 2004)
;
_computing_data_collection
;
CrysAlis CCD (Oxford Diffraction, 2004)
;
_computing_data_reduction
;
CrysAlis RED
;
_computing_molecular_graphics 'ORTEP-3 for Windows (Farrugia, 1997)'
_computing_publication_material 'WinGX (Farrugia, 1999)'
_computing_structure_refinement 'SHELXL97 (Sheldrick, 1997)'
_computing_structure_solution 'SHELXS97 (Sheldrick, 1997)'
_diffrn_ambient_temperature 100(2)
_diffrn_measured_fraction_theta_full 0.994
_diffrn_measured_fraction_theta_max 0.994
_diffrn_measurement_device_type
;
Oxford Diffraction Xcalibur3 diffractometer equipped with a CCD detector
;
_diffrn_measurement_method '\f and \w'
_diffrn_radiation_monochromator graphite
_diffrn_radiation_source 'Enhance (Mo) X-ray Source'
_diffrn_radiation_type MoK\a
_diffrn_radiation_wavelength 0.71073
_diffrn_reflns_av_R_equivalents 0.0463
_diffrn_reflns_av_sigmaI/netI 0.0556
_diffrn_reflns_limit_h_max 7
_diffrn_reflns_limit_h_min -8
_diffrn_reflns_limit_k_max 14
_diffrn_reflns_limit_k_min -14
_diffrn_reflns_limit_l_max 21
_diffrn_reflns_limit_l_min -21
_diffrn_reflns_number 10850
_diffrn_reflns_theta_full 27.48
_diffrn_reflns_theta_max 27.48
_diffrn_reflns_theta_min 4.20
_diffrn_standards_decay_% <1
_diffrn_standards_number 0
_exptl_absorpt_coefficient_mu 0.332
_exptl_absorpt_correction_T_max 0.98329
_exptl_absorpt_correction_T_min 0.88844
_exptl_absorpt_correction_type numerical
_exptl_absorpt_process_details '(Clark & Reid, 1995)'
_exptl_crystal_colour colorless
_exptl_crystal_density_diffrn 1.236
_exptl_crystal_density_method 'not measured'
_exptl_crystal_description prism
_exptl_crystal_F_000 436
_exptl_crystal_size_max 0.36465
_exptl_crystal_size_mid 0.13321
_exptl_crystal_size_min 0.02
_refine_diff_density_max 0.998
_refine_diff_density_min -0.573
_refine_ls_extinction_method none
_refine_ls_goodness_of_fit_ref 1.148
_refine_ls_hydrogen_treatment constr
_refine_ls_matrix_type full
_refine_ls_number_parameters 214
_refine_ls_number_reflns 4971
_refine_ls_number_restraints 0
_refine_ls_restrained_S_all 1.148
_refine_ls_R_factor_all 0.0815
_refine_ls_R_factor_gt 0.0607
_refine_ls_shift/su_max 0.000
_refine_ls_shift/su_mean 0.000
_refine_ls_structure_factor_coef Fsqd
_refine_ls_weighting_details 'calc w = 1/[\s^2^(Fo^2^)+(0.1P)^2^] where P = (Fo^2^+2Fc^2^)/3'
_refine_ls_weighting_scheme calc
_refine_ls_wR_factor_gt 0.1591
_refine_ls_wR_factor_ref 0.1780
_reflns_number_gt 3556
_reflns_number_total 4971
_reflns_threshold_expression I>2\s(I)
_cod_data_source_file br6168.cif
_cod_data_source_block I
_cod_database_code 2204607
_cod_database_fobs_code 2204607

loop_
_symmetry_equiv_pos_as_xyz
'x, y, z'
'-x, -y, -z'

loop_
_atom_site_label
_atom_site_fract_x
_atom_site_fract_y
_atom_site_fract_z
_atom_site_U_iso_or_equiv
_atom_site_adp_type
_atom_site_calc_flag
_atom_site_refinement_flags
_atom_site_occupancy
_atom_site_type_symbol
C1 0.7308(4) 0.9586(3) 0.07610(19) 0.0266(7) Uani d . 1 C
H1A 0.7430 1.0399 0.0606 0.032 Uiso calc R 1 H
H1B 0.7628 0.9020 0.0309 0.032 Uiso calc R 1 H
C2 0.8949(5) 0.9821(3) 0.15949(18) 0.0245(6) Uani d . 1 C
H2A 0.9009 0.8998 0.1696 0.029 Uiso calc R 1 H
H2B 0.8467 1.0247 0.2062 0.029 Uiso calc R 1 H
C3 1.1261(5) 1.0657(3) 0.15930(18) 0.0236(6) Uani d . 1 C
H3A 1.1167 1.1447 0.1443 0.028 Uiso calc R 1 H
H3B 1.1776 1.0197 0.1152 0.028 Uiso calc R 1 H
C4 1.2286(5) 1.1882(4) 0.3517(2) 0.0333(7) Uani d . 1 C
H4A 1.0940 1.1293 0.3557 0.050 Uiso calc R 1 H
H4B 1.2025 1.2642 0.3389 0.050 Uiso calc R 1 H
H4C 1.3359 1.2118 0.4053 0.050 Uiso calc R 1 H
C5 1.3742(5) 0.9597(3) 0.2894(2) 0.0306(7) Uani d . 1 C
H5A 1.4199 0.9152 0.2435 0.046 Uiso calc R 1 H
H5B 1.2389 0.9045 0.2957 0.046 Uiso calc R 1 H
H5C 1.4852 0.9824 0.3419 0.046 Uiso calc R 1 H
C6 1.5974(5) 1.2221(3) 0.2584(2) 0.0290(7) Uani d . 1 C
H6A 1.7099 1.2322 0.3082 0.043 Uiso calc R 1 H
H6B 1.5806 1.3046 0.2563 0.043 Uiso calc R 1 H
H6C 1.6381 1.1879 0.2076 0.043 Uiso calc R 1 H
C7 0.0968(5) 0.4456(3) 0.21447(19) 0.0249(6) Uani d . 1 C
H7A 0.1727 0.3831 0.2207 0.030 Uiso calc R 1 H
H7B -0.0511 0.4000 0.1794 0.030 Uiso calc R 1 H
C8 0.0894(5) 0.5167(3) 0.30150(18) 0.0232(6) Uani d . 1 C
H8A 0.2387 0.5619 0.3353 0.028 Uiso calc R 1 H
H8B 0.0203 0.4542 0.3308 0.028 Uiso calc R 1 H
C9 -0.0351(5) 0.6139(3) 0.29746(18) 0.0233(6) Uani d . 1 C
H9A -0.1772 0.5707 0.2572 0.028 Uiso calc R 1 H
H9B 0.0452 0.6821 0.2747 0.028 Uiso calc R 1 H
C10 0.1891(6) 0.7757(4) 0.4815(2) 0.0385(8) Uani d . 1 C
H10A 0.2669 0.7157 0.4901 0.058 Uiso calc R 1 H
H10B 0.1637 0.8130 0.5351 0.058 Uiso calc R 1 H
H10C 0.2751 0.8427 0.4603 0.058 Uiso calc R 1 H
C11 -0.2517(5) 0.5594(3) 0.4417(2) 0.0327(7) Uani d . 1 C
H11A -0.3837 0.5110 0.3981 0.049 Uiso calc R 1 H
H11B -0.2889 0.5977 0.4923 0.049 Uiso calc R 1 H
H11C -0.1708 0.5029 0.4555 0.049 Uiso calc R 1 H
C12 -0.2285(6) 0.8063(4) 0.3837(2) 0.0378(8) Uani d . 1 C
H12A -0.1419 0.8721 0.3618 0.057 Uiso calc R 1 H
H12B -0.2530 0.8452 0.4370 0.057 Uiso calc R 1 H
H12C -0.3672 0.7618 0.3429 0.057 Uiso calc R 1 H
C13 0.5061(5) 0.6658(3) 0.10563(18) 0.0217(6) Uani d . 1 C
H13A 0.6340 0.6576 0.0856 0.026 Uiso calc R 1 H
H13B 0.5577 0.7169 0.1647 0.026 Uiso calc R 1 H
O1 0.3779(3) 0.7121(2) -0.04950(12) 0.0251(5) Uani d . 1 O
O2 0.1511(3) 0.7452(2) 0.05977(13) 0.0249(5) Uani d . 1 O
H2 0.0683 0.6704 0.0423 0.037 Uiso calc R 1 H
O3 0.5065(3) 0.89973(19) 0.08340(13) 0.0228(4) Uani d . 1 O
O4 0.1958(3) 0.4386(2) 0.01683(13) 0.0244(5) Uani d . 1 O
O5 0.4835(3) 0.4356(2) 0.14237(12) 0.0246(5) Uani d . 1 O
H5 0.5660 0.4247 0.1113 0.037 Uiso calc R 1 H
O6 0.2130(3) 0.5408(2) 0.17442(13) 0.0277(5) Uani d . 1 O
P1 0.37690(11) 0.75255(7) 0.04168(5) 0.0198(2) Uani d . 1 P
P2 0.33550(12) 0.50793(7) 0.10407(5) 0.0200(2) Uani d . 1 P
Si1 1.33252(13) 1.10894(8) 0.26433(5) 0.0212(2) Uani d . 1 Si
Si2 -0.08000(13) 0.68904(8) 0.40161(5) 0.0236(2) Uani d . 1 Si

loop_
_atom_site_aniso_label
_atom_site_aniso_U_11
_atom_site_aniso_U_22
_atom_site_aniso_U_33
_atom_site_aniso_U_12
_atom_site_aniso_U_13
_atom_site_aniso_U_23
C1 0.0178(15) 0.0302(17) 0.0289(16) 0.0015(13) 0.0037(12) 0.0123(13)
C2 0.0235(15) 0.0252(16) 0.0216(14) 0.0052(12) 0.0027(11) 0.0044(12)
C3 0.0243(15) 0.0240(15) 0.0247(14) 0.0090(12) 0.0075(12) 0.0078(12)
C4 0.0358(18) 0.043(2) 0.0252(16) 0.0194(16) 0.0097(14) 0.0057(15)
C5 0.0346(18) 0.0248(17) 0.0325(17) 0.0086(14) 0.0051(14) 0.0117(14)
C6 0.0266(16) 0.0293(17) 0.0299(16) 0.0074(13) 0.0025(13) 0.0116(14)
C7 0.0310(16) 0.0208(15) 0.0257(15) 0.0072(13) 0.0119(12) 0.0095(12)
C8 0.0266(15) 0.0233(15) 0.0221(14) 0.0089(12) 0.0071(12) 0.0092(12)
C9 0.0275(15) 0.0213(15) 0.0209(14) 0.0082(12) 0.0047(11) 0.0052(12)
C10 0.047(2) 0.036(2) 0.0280(17) 0.0114(17) 0.0048(15) 0.0051(15)
C11 0.0334(18) 0.0332(18) 0.0359(18) 0.0126(15) 0.0164(14) 0.0091(15)
C12 0.047(2) 0.036(2) 0.0412(19) 0.0241(17) 0.0195(16) 0.0119(16)
C13 0.0199(14) 0.0232(15) 0.0213(14) 0.0075(12) 0.0038(11) 0.0044(12)
O1 0.0296(11) 0.0285(12) 0.0210(10) 0.0155(9) 0.0052(8) 0.0071(9)
O2 0.0177(10) 0.0238(11) 0.0323(11) 0.0070(9) 0.0082(8) 0.0026(9)
O3 0.0174(10) 0.0204(11) 0.0280(11) 0.0059(8) 0.0021(8) 0.0029(9)
O4 0.0193(10) 0.0255(11) 0.0270(11) 0.0076(9) 0.0040(8) 0.0041(9)
O5 0.0298(11) 0.0274(12) 0.0214(10) 0.0163(9) 0.0056(8) 0.0073(9)
O6 0.0383(13) 0.0240(11) 0.0311(12) 0.0154(10) 0.0206(10) 0.0116(9)
P1 0.0187(4) 0.0202(4) 0.0208(4) 0.0085(3) 0.0034(3) 0.0041(3)
P2 0.0217(4) 0.0206(4) 0.0212(4) 0.0108(3) 0.0065(3) 0.0063(3)
Si1 0.0209(4) 0.0210(4) 0.0219(4) 0.0073(3) 0.0037(3) 0.0065(3)
Si2 0.0264(5) 0.0247(5) 0.0220(4) 0.0109(4) 0.0072(3) 0.0061(3)

loop_
_atom_type_symbol
_atom_type_description
_atom_type_scat_dispersion_real
_atom_type_scat_dispersion_imag
_atom_type_scat_source
C C 0.0033 0.0016 'International Tables Vol C Tables 4.2.6.8 and 6.1.1.4'
H H 0.0000 0.0000 'International Tables Vol C Tables 4.2.6.8 and 6.1.1.4'
O O 0.0106 0.0060 'International Tables Vol C Tables 4.2.6.8 and 6.1.1.4'
P P 0.1023 0.0942 'International Tables Vol C Tables 4.2.6.8 and 6.1.1.4'
Si Si 0.0817 0.0704 'International Tables Vol C Tables 4.2.6.8 and 6.1.1.4'

loop_
_geom_angle_atom_site_label_1
_geom_angle_atom_site_label_2
_geom_angle_atom_site_label_3
_geom_angle
_geom_angle_publ_flag
O3 C1 C2 110.9(2) ?
O3 C1 H1A 109.5 ?
C2 C1 H1A 109.5 ?
O3 C1 H1B 109.5 ?
C2 C1 H1B 109.5 ?
H1A C1 H1B 108.1 ?
C1 C2 C3 112.1(2) ?
C1 C2 H2A 109.2 ?
C3 C2 H2A 109.2 ?
C1 C2 H2B 109.2 ?
C3 C2 H2B 109.2 ?
H2A C2 H2B 107.9 ?
C2 C3 Si1 114.02(19) ?
C2 C3 H3A 108.7 ?
Si1 C3 H3A 108.7 ?
C2 C3 H3B 108.7 ?
Si1 C3 H3B 108.7 ?
H3A C3 H3B 107.6 ?
Si1 C4 H4A 109.5 ?
Si1 C4 H4B 109.5 ?
H4A C4 H4B 109.5 ?
Si1 C4 H4C 109.5 ?
H4A C4 H4C 109.5 ?
H4B C4 H4C 109.5 ?
Si1 C5 H5A 109.5 ?
Si1 C5 H5B 109.5 ?
H5A C5 H5B 109.5 ?
Si1 C5 H5C 109.5 ?
H5A C5 H5C 109.5 ?
H5B C5 H5C 109.5 ?
Si1 C6 H6A 109.5 ?
Si1 C6 H6B 109.5 ?
H6A C6 H6B 109.5 ?
Si1 C6 H6C 109.5 ?
H6A C6 H6C 109.5 ?
H6B C6 H6C 109.5 ?
O6 C7 C8 107.5(2) ?
O6 C7 H7A 110.2 ?
C8 C7 H7A 110.2 ?
O6 C7 H7B 110.2 ?
C8 C7 H7B 110.2 ?
H7A C7 H7B 108.5 ?
C7 C8 C9 113.7(2) ?
C7 C8 H8A 108.8 ?
C9 C8 H8A 108.8 ?
C7 C8 H8B 108.8 ?
C9 C8 H8B 108.8 ?
H8A C8 H8B 107.7 ?
C8 C9 Si2 115.46(19) ?
C8 C9 H9A 108.4 ?
Si2 C9 H9A 108.4 ?
C8 C9 H9B 108.4 ?
Si2 C9 H9B 108.4 ?
H9A C9 H9B 107.5 ?
Si2 C10 H10A 109.5 ?
Si2 C10 H10B 109.5 ?
H10A C10 H10B 109.5 ?
Si2 C10 H10C 109.5 ?
H10A C10 H10C 109.5 ?
H10B C10 H10C 109.5 ?
Si2 C11 H11A 109.5 ?
Si2 C11 H11B 109.5 ?
H11A C11 H11B 109.5 ?
Si2 C11 H11C 109.5 ?
H11A C11 H11C 109.5 ?
H11B C11 H11C 109.5 ?
Si2 C12 H12A 109.5 ?
Si2 C12 H12B 109.5 ?
H12A C12 H12B 109.5 ?
Si2 C12 H12C 109.5 ?
H12A C12 H12C 109.5 ?
H12B C12 H12C 109.5 ?
P2 C13 P1 115.45(15) ?
P2 C13 H13A 108.4 ?
P1 C13 H13A 108.4 ?
P2 C13 H13B 108.4 ?
P1 C13 H13B 108.4 ?
H13A C13 H13B 107.5 ?
P1 O2 H2 109.5 ?
C1 O3 P1 121.46(19) ?
P2 O5 H5 109.5 ?
C7 O6 P2 123.21(18) ?
O1 P1 O2 115.79(12) y
O1 P1 O3 113.16(12) y
O2 P1 O3 100.31(11) y
O1 P1 C13 111.17(13) y
O2 P1 C13 109.79(12) y
O3 P1 C13 105.72(12) y
O4 P2 O5 113.86(12) y
O4 P2 O6 116.29(12) y
O5 P2 O6 104.70(11) y
O4 P2 C13 111.41(12) y
O5 P2 C13 108.38(13) y
O6 P2 C13 101.16(13) y
C5 Si1 C6 110.22(15) ?
C5 Si1 C4 108.40(15) ?
C6 Si1 C4 109.39(16) ?
C5 Si1 C3 109.60(14) ?
C6 Si1 C3 109.63(13) ?
C4 Si1 C3 109.59(14) ?
C9 Si2 C11 108.58(15) ?
C9 Si2 C12 108.90(14) ?
C11 Si2 C12 109.31(16) ?
C9 Si2 C10 110.31(15) ?
C11 Si2 C10 110.35(16) ?
C12 Si2 C10 109.37(18) ?

loop_
_geom_bond_atom_site_label_1
_geom_bond_atom_site_label_2
_geom_bond_distance
_geom_bond_publ_flag
C1 O3 1.464(3) ?
C1 C2 1.505(4) ?
C1 H1A 0.9700 ?
C1 H1B 0.9700 ?
C2 C3 1.538(4) ?
C2 H2A 0.9700 ?
C2 H2B 0.9700 ?
C3 Si1 1.871(3) ?
C3 H3A 0.9700 ?
C3 H3B 0.9700 ?
C4 Si1 1.867(3) ?
C4 H4A 0.9600 ?
C4 H4B 0.9600 ?
C4 H4C 0.9600 ?
C5 Si1 1.862(3) ?
C5 H5A 0.9600 ?
C5 H5B 0.9600 ?
C5 H5C 0.9600 ?
C6 Si1 1.865(3) ?
C6 H6A 0.9600 ?
C6 H6B 0.9600 ?
C6 H6C 0.9600 ?
C7 O6 1.453(3) ?
C7 C8 1.509(4) ?
C7 H7A 0.9700 ?
C7 H7B 0.9700 ?
C8 C9 1.529(4) ?
C8 H8A 0.9700 ?
C8 H8B 0.9700 ?
C9 Si2 1.861(3) ?
C9 H9A 0.9700 ?
C9 H9B 0.9700 ?
C10 Si2 1.869(4) ?
C10 H10A 0.9600 ?
C10 H10B 0.9600 ?
C10 H10C 0.9600 ?
C11 Si2 1.864(3) ?
C11 H11A 0.9600 ?
C11 H11B 0.9600 ?
C11 H11C 0.9600 ?
C12 Si2 1.865(3) ?
C12 H12A 0.9600 ?
C12 H12B 0.9600 ?
C12 H12C 0.9600 ?
C13 P2 1.791(3) ?
C13 P1 1.803(3) ?
C13 H13A 0.9700 ?
C13 H13B 0.9700 ?
O1 P1 1.475(2) y
O2 P1 1.539(2) y
O2 H2 0.8200 ?
O3 P1 1.572(2) y
O4 P2 1.481(2) y
O5 P2 1.543(2) y
O5 H5 0.8200 ?
O6 P2 1.559(2) y

loop_
_geom_hbond_atom_site_label_D
_geom_hbond_atom_site_label_H
_geom_hbond_atom_site_label_A
_geom_hbond_site_symmetry_A
_geom_hbond_distance_DH
_geom_hbond_distance_HA
_geom_hbond_distance_DA
_geom_hbond_angle_DHA
O2 H2 O4 2_565 0.82 1.78 2.518(3) 148
O5 H5 O1 2_665 0.82 1.83 2.493(3) 137

loop_
_cod_related_entry_id
_cod_related_entry_database
_cod_related_entry_code
1 ChemSpider 8448066
